data_4300482
_publ_section_title
;
A New Disordering Mode for TFSI- Anions - The Nonequilibrium,
Plastic Crystalline Structure of Et4NTFSI
;
_journal_name_full 'Inorganic Chemistry'
_journal_paper_doi 10.1021/ic0513742
_journal_year 2006
_chemical_formula_moiety 'C8 H20 N, C2 F6 N O4 S2'
_chemical_formula_sum 'C10 H20 F6 N2 O4 S2'
_chemical_formula_weight 410.40
_space_group_IT_number 2
_symmetry_cell_setting triclinic
_symmetry_space_group_name_Hall '-P 1'
_symmetry_space_group_name_H-M 'P -1'
_cell_angle_alpha 65.669(3)
_cell_angle_beta 84.842(3)
_cell_angle_gamma 83.572(3)
_cell_formula_units_Z 8
_cell_length_a 13.467(2)
_cell_length_b 16.968(3)
_cell_length_c 17.082(3)
_cell_measurement_temperature 100(2)
_cell_volume 3530.0(11)
_diffrn_ambient_temperature 100(2)
_exptl_crystal_density_diffrn 1.544
_cod_depositor_comments
;
The following automatic conversions were performed:
'_symmetry_cell_setting' value 'Triclinic' changed to 'triclinic'
according to '/home/saulius/struct/CIF-dictionaries/cif_core.dic'
dictionary named 'cif_core.dic' version 2.4.1 from 2010-06-29.

Automatic conversion script
Id: cif_fix_enum 1527 2010-12-29 10:47:43Z saulius 
;
_cod_database_code 4300482

loop_
_symmetry_equiv_pos_as_xyz
'x, y, z'
'-x, -y, -z'

loop_
_atom_site_label
_atom_site_type_symbol
_atom_site_fract_x
_atom_site_fract_y
_atom_site_fract_z
_atom_site_U_iso_or_equiv
_atom_site_adp_type
_atom_site_occupancy
_atom_site_symmetry_multiplicity
_atom_site_calc_flag
_atom_site_refinement_flags
_atom_site_disorder_assembly
_atom_site_disorder_group
N1 N 0.2541(4) 0.4386(4) 0.0666(3) 0.0351(14) Uani 0.509(5) 1 d PD A 1
C1 C 0.2427(9) 0.3442(4) 0.0853(5) 0.048(2) Uani 0.509(5) 1 d PD A 1
H1B H 0.1934 0.3429 0.0462 0.057 Uiso 0.509(5) 1 calc PR A 1
H1C H 0.3076 0.3184 0.0709 0.057 Uiso 0.509(5) 1 calc PR A 1
C2 C 0.2104(12) 0.2879(7) 0.1754(6) 0.066(3) Uani 0.509(5) 1 d PD A 1
H2B H 0.2620 0.2831 0.2144 0.099 Uiso 0.509(5) 1 calc PR A 1
H2C H 0.2004 0.2301 0.1792 0.099 Uiso 0.509(5) 1 calc PR A 1
H2D H 0.1475 0.3137 0.1917 0.099 Uiso 0.509(5) 1 calc PR A 1
C3 C 0.1536(4) 0.4832(6) 0.0800(5) 0.042(2) Uani 0.509(5) 1 d PD A 1
H3B H 0.1302 0.4531 0.1409 0.050 Uiso 0.509(5) 1 calc PR A 1
H3C H 0.1641 0.5434 0.0704 0.050 Uiso 0.509(5) 1 calc PR A 1
C4 C 0.0723(6) 0.4867(9) 0.0244(8) 0.059(3) Uani 0.509(5) 1 d PD A 1
H4B H 0.0096 0.5112 0.0423 0.089 Uiso 0.509(5) 1 calc PR A 1
H4C H 0.0638 0.4279 0.0301 0.089 Uiso 0.509(5) 1 calc PR A 1
H4D H 0.0901 0.5231 -0.0357 0.089 Uiso 0.509(5) 1 calc PR A 1
C5 C 0.2931(6) 0.4833(5) -0.0264(4) 0.0413(17) Uani 0.509(5) 1 d PD A 1
H5C H 0.3596 0.4545 -0.0327 0.050 Uiso 0.509(5) 1 calc PR A 1
H5D H 0.2478 0.4738 -0.0637 0.050 Uiso 0.509(5) 1 calc PR A 1
C6 C 0.3028(10) 0.5786(5) -0.0589(6) 0.060(3) Uani 0.509(5) 1 d PDU A 1
H6C H 0.3361 0.5993 -0.1163 0.091 Uiso 0.509(5) 1 calc PR A 1
H6D H 0.3425 0.5898 -0.0197 0.091 Uiso 0.509(5) 1 calc PR A 1
H6E H 0.2361 0.6093 -0.0619 0.091 Uiso 0.509(5) 1 calc PR A 1
C7 C 0.3268(6) 0.4440(7) 0.1271(6) 0.0396(19) Uani 0.509(5) 1 d PD A 1
H7C H 0.3357 0.5060 0.1109 0.048 Uiso 0.509(5) 1 calc PR A 1
H7D H 0.2956 0.4211 0.1861 0.048 Uiso 0.509(5) 1 calc PR A 1
C8 C 0.4278(8) 0.3970(13) 0.1291(10) 0.066(4) Uani 0.509(5) 1 d PD A 1
H8B H 0.4580 0.4160 0.0705 0.099 Uiso 0.509(5) 1 calc PR A 1
H8C H 0.4213 0.3344 0.1528 0.099 Uiso 0.509(5) 1 calc PR A 1
H8D H 0.4705 0.4099 0.1652 0.099 Uiso 0.509(5) 1 calc PR A 1
N1' N 0.2623(5) 0.4616(4) 0.0563(3) 0.0351(14) Uani 0.491(5) 1 d PD A 2
C1' C 0.2412(9) 0.3725(5) 0.0637(6) 0.048(2) Uani 0.491(5) 1 d PD A 2
H1D H 0.2088 0.3799 0.0111 0.057 Uiso 0.491(5) 1 calc PR A 2
H1E H 0.3059 0.3379 0.0655 0.057 Uiso 0.491(5) 1 calc PR A 2
C2' C 0.1766(11) 0.3217(8) 0.1402(7) 0.066(3) Uani 0.491(5) 1 d PD A 2
H2E H 0.1072 0.3467 0.1317 0.099 Uiso 0.491(5) 1 calc PR A 2
H2F H 0.1999 0.3240 0.1919 0.099 Uiso 0.491(5) 1 calc PR A 2
H2G H 0.1806 0.2612 0.1470 0.099 Uiso 0.491(5) 1 calc PR A 2
C3' C 0.1658(5) 0.5206(5) 0.0413(6) 0.042(2) Uani 0.491(5) 1 d PD A 2
H3D H 0.1352 0.5215 -0.0096 0.050 Uiso 0.491(5) 1 calc PR A 2
H3E H 0.1188 0.4950 0.0915 0.050 Uiso 0.491(5) 1 calc PR A 2
C4' C 0.1763(8) 0.6123(5) 0.0278(10) 0.075(4) Uani 0.491(5) 1 d PD A 2
H4E H 0.2069 0.6126 0.0775 0.112 Uiso 0.491(5) 1 calc PR A 2
H4F H 0.1101 0.6442 0.0211 0.112 Uiso 0.491(5) 1 calc PR A 2
H4G H 0.2187 0.6400 -0.0242 0.112 Uiso 0.491(5) 1 calc PR A 2
C5' C 0.3376(5) 0.5000(6) -0.0187(4) 0.0413(17) Uani 0.491(5) 1 d PD A 2
H5E H 0.3588 0.5535 -0.0175 0.050 Uiso 0.491(5) 1 calc PR A 2
H5F H 0.3974 0.4583 -0.0098 0.050 Uiso 0.491(5) 1 calc PR A 2
C6' C 0.3015(8) 0.5218(9) -0.1062(4) 0.064(4) Uani 0.491(5) 1 d PDU A 2
H6F H 0.2718 0.4717 -0.1063 0.095 Uiso 0.491(5) 1 calc PR A 2
H6G H 0.3579 0.5367 -0.1486 0.095 Uiso 0.491(5) 1 calc PR A 2
H6H H 0.2510 0.5714 -0.1209 0.095 Uiso 0.491(5) 1 calc PR A 2
C7' C 0.3047(7) 0.4537(7) 0.1392(5) 0.0396(19) Uani 0.491(5) 1 d PD A 2
H7E H 0.3155 0.5126 0.1336 0.048 Uiso 0.491(5) 1 calc PR A 2
H7F H 0.2540 0.4301 0.1868 0.048 Uiso 0.491(5) 1 calc PR A 2
C8' C 0.4006(10) 0.3978(13) 0.1636(9) 0.066(4) Uani 0.491(5) 1 d PD A 2
H8E H 0.3860 0.3371 0.1955 0.099 Uiso 0.491(5) 1 calc PR A 2
H8F H 0.4367 0.4160 0.1999 0.099 Uiso 0.491(5) 1 calc PR A 2
H8G H 0.4419 0.4038 0.1115 0.099 Uiso 0.491(5) 1 calc PR A 2
N2 N 0.2367(3) 0.0087(3) 0.0328(2) 0.0346(9) Uani 1 1 d . . .
C9 C 0.3307(4) 0.0448(5) -0.0218(3) 0.0619(18) Uani 1 1 d . . .
H9B H 0.3519 0.0899 -0.0057 0.074 Uiso 1 1 calc R . .
H9C H 0.3850 -0.0026 -0.0081 0.074 Uiso 1 1 calc R . .
C10 C 0.3171(5) 0.0836(5) -0.1179(4) 0.071(2) Uani 1 1 d . . .
H10B H 0.3808 0.1031 -0.1486 0.107 Uiso 1 1 calc R . .
H10C H 0.2667 0.1332 -0.1328 0.107 Uiso 1 1 calc R . .
H10D H 0.2950 0.0397 -0.1344 0.107 Uiso 1 1 calc R . .
C11 C 0.2589(4) -0.0216(3) 0.1268(3) 0.0435(12) Uani 1 1 d . . .
H11B H 0.2816 0.0277 0.1354 0.052 Uiso 1 1 calc R . .
H11C H 0.1961 -0.0380 0.1620 0.052 Uiso 1 1 calc R . .
C12 C 0.3370(5) -0.0974(5) 0.1594(4) 0.0664(19) Uani 1 1 d . . .
H12B H 0.3465 -0.1128 0.2203 0.100 Uiso 1 1 calc R . .
H12C H 0.4004 -0.0814 0.1264 0.100 Uiso 1 1 calc R . .
H12D H 0.3148 -0.1472 0.1527 0.100 Uiso 1 1 calc R . .
C13 C 0.1497(4) 0.0779(3) 0.0130(3) 0.0396(11) Uani 1 1 d . . .
H13B H 0.1269 0.0902 -0.0447 0.048 Uiso 1 1 calc R . .
H13C H 0.0936 0.0544 0.0552 0.048 Uiso 1 1 calc R . .
C14 C 0.1721(6) 0.1626(4) 0.0148(4) 0.070(2) Uani 1 1 d . . .
H14B H 0.1148 0.2055 -0.0054 0.105 Uiso 1 1 calc R . .
H14C H 0.2314 0.1841 -0.0227 0.105 Uiso 1 1 calc R . .
H14D H 0.1848 0.1531 0.0738 0.105 Uiso 1 1 calc R . .
C15 C 0.2093(3) -0.0649(3) 0.0133(3) 0.0339(10) Uani 1 1 d . . .
H15B H 0.1899 -0.0410 -0.0472 0.041 Uiso 1 1 calc R . .
H15C H 0.2694 -0.1057 0.0184 0.041 Uiso 1 1 calc R . .
C16 C 0.1261(4) -0.1149(4) 0.0696(4) 0.0488(13) Uani 1 1 d . . .
H16B H 0.1088 -0.1569 0.0484 0.073 Uiso 1 1 calc R . .
H16C H 0.0675 -0.0748 0.0687 0.073 Uiso 1 1 calc R . .
H16D H 0.1478 -0.1457 0.1287 0.073 Uiso 1 1 calc R . .
N3 N 0.2583(3) 0.4977(2) 0.4682(2) 0.0281(7) Uani 1 1 d . . .
C17 C 0.3433(4) 0.5179(4) 0.3993(3) 0.0456(12) Uani 1 1 d . . .
H17A H 0.3688 0.5733 0.3916 0.055 Uiso 1 1 calc R . .
H17B H 0.3986 0.4719 0.4201 0.055 Uiso 1 1 calc R . .
C18 C 0.3149(6) 0.5251(4) 0.3127(4) 0.0705(19) Uani 1 1 d . . .
H18A H 0.3752 0.5303 0.2748 0.106 Uiso 1 1 calc R . .
H18B H 0.2682 0.5765 0.2870 0.106 Uiso 1 1 calc R . .
H18C H 0.2830 0.4731 0.3203 0.106 Uiso 1 1 calc R . .
C19 C 0.1657(4) 0.5585(3) 0.4345(4) 0.0441(12) Uani 1 1 d . . .
H19A H 0.1429 0.5490 0.3859 0.053 Uiso 1 1 calc R . .
H19B H 0.1120 0.5428 0.4805 0.053 Uiso 1 1 calc R . .
C20 C 0.1791(5) 0.6537(3) 0.4047(4) 0.0597(16) Uani 1 1 d . . .
H20A H 0.1181 0.6880 0.3783 0.090 Uiso 1 1 calc R . .
H20B H 0.2357 0.6693 0.3625 0.090 Uiso 1 1 calc R . .
H20C H 0.1923 0.6657 0.4541 0.090 Uiso 1 1 calc R . .
C21 C 0.2889(4) 0.5093(3) 0.5455(3) 0.0382(11) Uani 1 1 d . . .
H21A H 0.2297 0.5045 0.5855 0.046 Uiso 1 1 calc R . .
H21B H 0.3105 0.5686 0.5262 0.046 Uiso 1 1 calc R . .
C22 C 0.3728(5) 0.4444(4) 0.5943(4) 0.0594(17) Uani 1 1 d . . .
H22A H 0.3918 0.4591 0.6404 0.089 Uiso 1 1 calc R . .
H22B H 0.4308 0.4464 0.5547 0.089 Uiso 1 1 calc R . .
H22C H 0.3498 0.3859 0.6192 0.089 Uiso 1 1 calc R . .
C23 C 0.2344(3) 0.4051(3) 0.4909(3) 0.0296(9) Uani 1 1 d . . .
H23A H 0.2119 0.4019 0.4387 0.035 Uiso 1 1 calc R . .
H23B H 0.2968 0.3666 0.5074 0.035 Uiso 1 1 calc R . .
C24 C 0.1558(4) 0.3711(3) 0.5623(3) 0.0401(11) Uani 1 1 d . . .
H24A H 0.1517 0.3091 0.5776 0.060 Uiso 1 1 calc R . .
H24B H 0.0909 0.4027 0.5432 0.060 Uiso 1 1 calc R . .
H24C H 0.1738 0.3792 0.6127 0.060 Uiso 1 1 calc R . .
N4 N 0.25087(17) 0.03316(15) 0.46543(15) 0.0252(7) Uani 1 1 d D . .
C25 C 0.2688(3) 0.0508(3) 0.3707(2) 0.0449(12) Uani 1 1 d D B .
H25A H 0.2669 -0.0044 0.3643 0.054 Uiso 1 1 calc R . .
H25B H 0.2129 0.0910 0.3388 0.054 Uiso 1 1 calc R . .
C26 C 0.3650(4) 0.0888(5) 0.3300(4) 0.085(2) Uani 1 1 d D . .
H26A H 0.3647 0.1075 0.2676 0.127 Uiso 1 1 calc R B .
H26B H 0.4210 0.0449 0.3527 0.127 Uiso 1 1 calc R . .
H26C H 0.3726 0.1388 0.3431 0.127 Uiso 1 1 calc R . .
C27 C 0.1513(2) -0.0068(2) 0.4987(3) 0.0275(11) Uani 0.830(5) 1 d PDU B 1
H27A H 0.1364 -0.0097 0.5577 0.033 Uiso 0.830(5) 1 calc PR B 1
H27B H 0.0981 0.0327 0.4621 0.033 Uiso 0.830(5) 1 calc PR B 1
C28 C 0.1460(4) -0.0954(3) 0.5012(5) 0.0456(16) Uani 0.830(5) 1 d PD B 1
H28A H 0.0838 -0.1190 0.5320 0.068 Uiso 0.830(5) 1 calc PR B 1
H28B H 0.2033 -0.1336 0.5309 0.068 Uiso 0.830(5) 1 calc PR B 1
H28C H 0.1473 -0.0917 0.4423 0.068 Uiso 0.830(5) 1 calc PR B 1
C29 C 0.2470(3) 0.1178(2) 0.4771(3) 0.0333(12) Uani 0.830(5) 1 d PDU B 1
H29A H 0.2305 0.1052 0.5385 0.040 Uiso 0.830(5) 1 calc PR B 1
H29B H 0.3146 0.1391 0.4630 0.040 Uiso 0.830(5) 1 calc PR B 1
C30 C 0.1738(5) 0.1890(3) 0.4243(4) 0.0440(15) Uani 0.830(5) 1 d PD B 1
H30A H 0.1708 0.2375 0.4417 0.066 Uiso 0.830(5) 1 calc PR B 1
H30B H 0.1074 0.1673 0.4332 0.066 Uiso 0.830(5) 1 calc PR B 1
H30C H 0.1952 0.2088 0.3633 0.066 Uiso 0.830(5) 1 calc PR B 1
C31 C 0.3348(3) -0.0289(3) 0.5177(2) 0.0330(13) Uani 0.830(5) 1 d PDU B 1
H31A H 0.3433 -0.0803 0.5034 0.040 Uiso 0.830(5) 1 calc PR B 1
H31B H 0.3978 0.0002 0.4995 0.040 Uiso 0.830(5) 1 calc PR B 1
C32 C 0.3199(5) -0.0597(4) 0.6135(3) 0.0460(16) Uani 0.830(5) 1 d PD B 1
H32A H 0.3801 -0.0945 0.6410 0.069 Uiso 0.830(5) 1 calc PR B 1
H32B H 0.2626 -0.0952 0.6336 0.069 Uiso 0.830(5) 1 calc PR B 1
H32C H 0.3070 -0.0095 0.6285 0.069 Uiso 0.830(5) 1 calc PR B 1
C27' C 0.2045(10) -0.0529(5) 0.5126(5) 0.067(10) Uani 0.170(5) 1 d PDU B 2
H27C H 0.2586 -0.1004 0.5253 0.081 Uiso 0.170(5) 1 calc PR B 2
H27D H 0.1741 -0.0550 0.5683 0.081 Uiso 0.170(5) 1 calc PR B 2
C28' C 0.126(2) -0.0701(15) 0.4658(16) 0.0456(16) Uani 0.170(5) 1 d PD B 2
H28D H 0.0645 -0.0823 0.5020 0.068 Uiso 0.170(5) 1 calc PR B 2
H28E H 0.1501 -0.1202 0.4525 0.068 Uiso 0.170(5) 1 calc PR B 2
H28F H 0.1136 -0.0190 0.4122 0.068 Uiso 0.170(5) 1 calc PR B 2
C29' C 0.1809(9) 0.1062(6) 0.4744(6) 0.050(8) Uani 0.170(5) 1 d PDU B 2
H29C H 0.1229 0.1163 0.4387 0.060 Uiso 0.170(5) 1 calc PR B 2
H29D H 0.1553 0.0864 0.5350 0.060 Uiso 0.170(5) 1 calc PR B 2
C30' C 0.2248(18) 0.1909(7) 0.449(2) 0.0440(15) Uani 0.170(5) 1 d PD B 2
H30D H 0.2450 0.1953 0.5011 0.066 Uiso 0.170(5) 1 calc PR B 2
H30E H 0.1747 0.2386 0.4209 0.066 Uiso 0.170(5) 1 calc PR B 2
H30F H 0.2833 0.1942 0.4101 0.066 Uiso 0.170(5) 1 calc PR B 2
C31' C 0.3507(4) 0.0279(10) 0.5036(5) 0.044(7) Uani 0.170(5) 1 d PDU B 2
H31C H 0.3969 -0.0159 0.4917 0.053 Uiso 0.170(5) 1 calc PR B 2
H31D H 0.3793 0.0846 0.4731 0.053 Uiso 0.170(5) 1 calc PR B 2
C32' C 0.3478(11) 0.0054(19) 0.5980(7) 0.0460(16) Uani 0.170(5) 1 d PD B 2
H32D H 0.3143 0.0542 0.6095 0.069 Uiso 0.170(5) 1 calc PR B 2
H32E H 0.4162 -0.0065 0.6176 0.069 Uiso 0.170(5) 1 calc PR B 2
H32F H 0.3108 -0.0461 0.6288 0.069 Uiso 0.170(5) 1 calc PR B 2
F1 F -0.1085(3) 0.1670(2) 0.1134(2) 0.0607(9) Uani 1 1 d . . .
F2 F -0.0282(3) 0.2556(2) 0.1393(2) 0.0698(10) Uani 1 1 d . . .
F3 F -0.1650(2) 0.2108(2) 0.2115(2) 0.0582(9) Uani 1 1 d . . .
C33 C -0.0821(4) 0.1879(3) 0.1748(3) 0.0467(13) Uani 1 1 d . . .
O1 O 0.0764(3) 0.0796(2) 0.2064(3) 0.0510(9) Uani 1 1 d . . .
O2 O 0.0057(3) 0.1258(2) 0.3191(3) 0.0535(10) Uani 1 1 d . . .
S1 S -0.00924(9) 0.09638(7) 0.25435(8) 0.0366(3) Uani 1 1 d . . .
N5 N -0.0846(3) 0.0235(2) 0.2920(2) 0.0312(8) Uani 1 1 d . . .
S2 S -0.09701(8) -0.04564(7) 0.25499(7) 0.0289(2) Uani 1 1 d . . .
O3 O -0.0645(3) -0.0236(2) 0.16704(19) 0.0379(7) Uani 1 1 d . . .
O4 O -0.1924(3) -0.0786(3) 0.2846(2) 0.0484(9) Uani 1 1 d . . .
C34 C -0.0089(4) -0.1363(3) 0.3152(3) 0.0345(10) Uani 1 1 d . . .
F4 F 0.0851(2) -0.11412(17) 0.30041(18) 0.0429(7) Uani 1 1 d . . .
F5 F -0.0148(3) -0.20124(18) 0.2926(2) 0.0572(9) Uani 1 1 d . . .
F6 F -0.0292(2) -0.16459(18) 0.39941(16) 0.0469(7) Uani 1 1 d . . .
F7 F 0.4430(4) 0.8004(3) -0.1909(3) 0.0575(17) Uani 0.608(3) 1 d PDU C 1
F8 F 0.4083(4) 0.9309(2) -0.2022(3) 0.0650(17) Uani 0.608(3) 1 d PDU C 1
F9 F 0.3299(3) 0.8276(4) -0.1074(3) 0.0567(16) Uani 0.608(3) 1 d PDU C 1
C35 C 0.4179(3) 0.8487(2) -0.1471(2) 0.0467(19) Uani 0.608(3) 1 d PD C 1
O5 O 0.6028(3) 0.8536(4) -0.1202(3) 0.0526(17) Uani 0.608(3) 1 d PDU C 1
O6 O 0.4731(4) 0.8872(3) -0.0271(3) 0.0428(14) Uani 0.608(3) 1 d PDU C 1
S3 S 0.51166(19) 0.83239(16) -0.06949(15) 0.0345(4) Uani 0.608(3) 1 d PD C 1
N6 N 0.5131(3) 0.73447(19) -0.01140(18) 0.0344(14) Uani 0.608(3) 1 d PDU C 1
S4 S 0.45516(19) 0.68831(16) 0.07520(15) 0.0294(3) Uani 0.608(3) 1 d PD C 1
O7 O 0.4507(4) 0.5983(2) 0.0953(3) 0.0444(14) Uani 0.608(3) 1 d PDU C 1
O8 O 0.3645(3) 0.7355(3) 0.0862(3) 0.0406(13) Uani 0.608(3) 1 d PDU C 1
C36 C 0.5373(3) 0.6894(2) 0.1545(2) 0.0415(14) Uani 0.608(3) 1 d PD C 1
F10 F 0.5548(4) 0.7694(3) 0.1397(3) 0.0597(16) Uani 0.608(3) 1 d PDU C 1
F11 F 0.4957(4) 0.6532(4) 0.2328(2) 0.0652(17) Uani 0.608(3) 1 d PDU C 1
F12 F 0.6240(3) 0.6452(4) 0.1518(3) 0.0721(19) Uani 0.608(3) 1 d PDU C 1
F7' F 0.3819(6) 0.7476(4) -0.1275(5) 0.063(3) Uani 0.392(3) 1 d PDU C 2
F8' F 0.4430(6) 0.8551(7) -0.2320(3) 0.081(4) Uani 0.392(3) 1 d PDU C 2
F9' F 0.3243(4) 0.8772(5) -0.1494(5) 0.061(3) Uani 0.392(3) 1 d PDU C 2
C35' C 0.4067(4) 0.8277(3) -0.1516(3) 0.0467(19) Uani 0.392(3) 1 d PD C 2
O5' O 0.5844(4) 0.7815(5) -0.0932(4) 0.055(3) Uani 0.392(3) 1 d PDU C 2
O6' O 0.5087(5) 0.9233(3) -0.1087(4) 0.044(2) Uani 0.392(3) 1 d PDU C 2
S3' S 0.4980(3) 0.8328(2) -0.0810(2) 0.0345(4) Uani 0.392(3) 1 d PD C 2
N6' N 0.4461(4) 0.7925(3) 0.0093(2) 0.032(2) Uani 0.392(3) 1 d PDU C 2
S4' S 0.4437(3) 0.6964(2) 0.0723(2) 0.0294(3) Uani 0.392(3) 1 d PD C 2
O7' O 0.4739(5) 0.6368(4) 0.0335(5) 0.048(2) Uani 0.392(3) 1 d PDU C 2
O8' O 0.3550(4) 0.6802(5) 0.1270(4) 0.056(3) Uani 0.392(3) 1 d PDU C 2
C36' C 0.5443(3) 0.6806(3) 0.1441(3) 0.0415(14) Uani 0.392(3) 1 d PD C 2
F10' F 0.5233(5) 0.7290(5) 0.1882(4) 0.056(2) Uani 0.392(3) 1 d PDU C 2
F11' F 0.5560(5) 0.5984(3) 0.1990(4) 0.062(3) Uani 0.392(3) 1 d PDU C 2
F12' F 0.6301(3) 0.7020(5) 0.1000(4) 0.052(2) Uani 0.392(3) 1 d PDU C 2
F13 F 0.0474(5) 0.6878(3) 0.1250(3) 0.132(3) Uani 1 1 d . . .
F14 F -0.0796(5) 0.7435(2) 0.1709(4) 0.145(3) Uani 1 1 d . . .
F15 F 0.0211(4) 0.65123(19) 0.2609(3) 0.0877(15) Uani 1 1 d . . .
C37 C -0.0209(7) 0.6710(3) 0.1870(5) 0.077(2) Uani 1 1 d . . .
O9 O -0.1207(3) 0.6090(2) 0.1079(2) 0.0517(10) Uani 1 1 d . . .
O10 O -0.1723(3) 0.5793(3) 0.2571(2) 0.0637(12) Uani 1 1 d . . .
S5 S -0.09444(9) 0.58425(7) 0.19394(7) 0.0354(3) Uani 1 1 d . . .
N7 N -0.0128(3) 0.5052(2) 0.2179(2) 0.0292(7) Uani 1 1 d . . .
S6 S 0.01116(8) 0.44041(6) 0.31300(7) 0.0298(2) Uani 1 1 d . . .
O11 O 0.1113(2) 0.4020(2) 0.3125(2) 0.0475(9) Uani 1 1 d . . .
O12 O -0.0197(2) 0.4698(2) 0.3792(2) 0.0369(7) Uani 1 1 d . . .
C38 C -0.0675(4) 0.3528(3) 0.3329(4) 0.0528(14) Uani 1 1 d . . .
F16 F -0.0431(3) 0.3168(2) 0.2786(3) 0.0910(14) Uani 1 1 d . . .
F17 F -0.1627(3) 0.3825(2) 0.3256(3) 0.0834(13) Uani 1 1 d . . .
F18 F -0.0565(3) 0.2930(2) 0.4117(3) 0.0861(13) Uani 1 1 d . . .
F19 F 0.5887(3) 0.8784(2) 0.3859(2) 0.0613(11) Uani 0.7754(18) 1 d PD D 1
F20 F 0.5197(3) 0.8882(2) 0.27485(19) 0.0575(11) Uani 0.7754(18) 1 d PD D 1
F21 F 0.6295(2) 0.7829(2) 0.3333(3) 0.0652(12) Uani 0.7754(18) 1 d PD D 1
C39 C 0.5548(2) 0.8324(2) 0.34930(19) 0.0377(13) Uani 0.7754(18) 1 d PD D 1
O13 O 0.4329(3) 0.7166(3) 0.3725(2) 0.0492(11) Uani 0.7754(18) 1 d PD D 1
O14 O 0.3786(2) 0.8291(2) 0.4235(2) 0.0463(10) Uani 0.7754(18) 1 d PD D 1
S7 S 0.45597(11) 0.76650(11) 0.41728(10) 0.0282(3) Uani 0.7754(18) 1 d PD D 1
N8 N 0.5072(3) 0.7101(2) 0.50204(13) 0.0361(11) Uani 0.7754(18) 1 d PD D 1
S8 S 0.51431(11) 0.73007(10) 0.58177(9) 0.0305(3) Uani 0.7754(18) 1 d PD D 1
O15 O 0.5016(3) 0.82067(18) 0.5636(2) 0.0460(11) Uani 0.7754(18) 1 d PD D 1
O16 O 0.5978(2) 0.6817(3) 0.6305(2) 0.0557(13) Uani 0.7754(18) 1 d PD D 1
C40 C 0.4032(2) 0.6872(2) 0.64919(19) 0.0452(13) Uani 0.7754(18) 1 d PD D 1
F22 F 0.3995(3) 0.7016(2) 0.71990(18) 0.0466(9) Uani 0.7754(18) 1 d PD D 1
F23 F 0.3207(2) 0.7238(2) 0.6075(2) 0.0577(11) Uani 0.7754(18) 1 d PD D 1
F24 F 0.4057(3) 0.60278(19) 0.6719(3) 0.0635(12) Uani 0.7754(18) 1 d PD D 1
F19' F 0.6217(5) 0.7845(8) 0.3963(6) 0.0613(11) Uani 0.2246(18) 1 d PD D 2
F20' F 0.5306(8) 0.8969(5) 0.3196(7) 0.0575(11) Uani 0.2246(18) 1 d PD D 2
F21' F 0.5463(8) 0.7845(8) 0.2908(5) 0.0652(12) Uani 0.2246(18) 1 d PD D 2
C39' C 0.5384(5) 0.8111(5) 0.3538(4) 0.0377(13) Uani 0.2246(18) 1 d PD D 2
O13' O 0.4441(8) 0.6776(4) 0.4527(6) 0.0492(11) Uani 0.2246(18) 1 d PD D 2
O14' O 0.3454(5) 0.8127(7) 0.3755(5) 0.0463(10) Uani 0.2246(18) 1 d PD D 2
S7' S 0.4296(4) 0.7694(4) 0.4260(3) 0.0282(3) Uani 0.2246(18) 1 d PD D 2
N8' N 0.4394(6) 0.7994(4) 0.4985(3) 0.0361(11) Uani 0.2246(18) 1 d PD D 2
S8' S 0.4890(4) 0.7516(3) 0.5854(3) 0.0305(3) Uani 0.2246(18) 1 d PD D 2
O15' O 0.5104(7) 0.8091(6) 0.6222(5) 0.0460(11) Uani 0.2246(18) 1 d PD D 2
O16' O 0.5669(6) 0.6873(6) 0.5851(6) 0.0557(13) Uani 0.2246(18) 1 d PD D 2
C40' C 0.3895(5) 0.6891(4) 0.6563(4) 0.0452(13) Uani 0.2246(18) 1 d PD D 2
F22' F 0.3159(6) 0.7413(6) 0.6694(6) 0.0466(9) Uani 0.2246(18) 1 d PD D 2
F23' F 0.3515(7) 0.6427(6) 0.6219(6) 0.0577(11) Uani 0.2246(18) 1 d PD D 2
F24' F 0.4231(7) 0.6346(6) 0.7316(4) 0.0635(12) Uani 0.2246(18) 1 d PD D 2

loop_
_atom_site_aniso_label
_atom_site_aniso_U_11
_atom_site_aniso_U_22
_atom_site_aniso_U_33
_atom_site_aniso_U_23
_atom_site_aniso_U_13
_atom_site_aniso_U_12
N1 0.026(2) 0.052(4) 0.024(2) -0.009(3) -0.0016(18) -0.011(3)
C1 0.063(4) 0.055(7) 0.023(5) -0.009(5) -0.001(4) -0.028(5)
C2 0.098(9) 0.064(8) 0.030(6) -0.005(5) 0.008(5) -0.047(7)
C3 0.027(3) 0.055(6) 0.047(6) -0.025(5) 0.003(4) -0.004(4)
C4 0.032(5) 0.095(9) 0.078(8) -0.062(8) -0.014(5) 0.004(5)
C5 0.030(5) 0.060(5) 0.030(3) -0.013(3) 0.005(3) -0.017(4)
C6 0.069(8) 0.045(6) 0.047(6) 0.000(5) 0.009(6) -0.011(6)
C7 0.033(5) 0.062(4) 0.027(3) -0.022(3) -0.001(3) -0.006(3)
C8 0.059(7) 0.095(6) 0.070(10) -0.062(8) -0.042(7) 0.034(6)
N1' 0.026(2) 0.052(4) 0.024(2) -0.009(3) -0.0016(18) -0.011(3)
C1' 0.063(4) 0.055(7) 0.023(5) -0.009(5) -0.001(4) -0.028(5)
C2' 0.098(9) 0.064(8) 0.030(6) -0.005(5) 0.008(5) -0.047(7)
C3' 0.027(3) 0.055(6) 0.047(6) -0.025(5) 0.003(4) -0.004(4)
C4' 0.047(7) 0.080(10) 0.092(11) -0.035(8) -0.004(7) 0.016(7)
C5' 0.030(5) 0.060(5) 0.030(3) -0.013(3) 0.005(3) -0.017(4)
C6' 0.063(8) 0.096(10) 0.024(5) -0.011(6) -0.001(5) -0.030(7)
C7' 0.033(5) 0.062(4) 0.027(3) -0.022(3) -0.001(3) -0.006(3)
C8' 0.059(7) 0.095(6) 0.070(10) -0.062(8) -0.042(7) 0.034(6)
N2 0.0255(18) 0.048(2) 0.0242(18) -0.0067(16) -0.0047(14) -0.0089(16)
C9 0.040(3) 0.096(5) 0.035(3) -0.005(3) 0.000(2) -0.036(3)
C10 0.063(4) 0.101(5) 0.034(3) -0.006(3) 0.010(3) -0.040(4)
C11 0.044(3) 0.054(3) 0.024(2) -0.006(2) -0.012(2) -0.003(2)
C12 0.056(4) 0.096(5) 0.035(3) -0.019(3) -0.020(3) 0.027(3)
C13 0.045(3) 0.032(2) 0.036(3) -0.006(2) -0.016(2) -0.001(2)
C14 0.117(6) 0.036(3) 0.050(3) -0.003(3) -0.025(4) -0.022(3)
C15 0.032(2) 0.040(2) 0.028(2) -0.0127(19) -0.0021(18) -0.0004(19)
C16 0.052(3) 0.045(3) 0.054(3) -0.026(3) 0.018(3) -0.016(2)
N3 0.0248(17) 0.0275(18) 0.0325(19) -0.0119(15) -0.0043(14) -0.0031(14)
C17 0.036(3) 0.045(3) 0.056(3) -0.022(2) 0.014(2) -0.015(2)
C18 0.102(5) 0.063(4) 0.046(3) -0.021(3) 0.029(3) -0.037(4)
C19 0.032(2) 0.038(3) 0.057(3) -0.013(2) -0.018(2) 0.002(2)
C20 0.057(4) 0.034(3) 0.084(4) -0.018(3) -0.030(3) 0.009(2)
C21 0.041(3) 0.037(2) 0.044(3) -0.023(2) -0.013(2) 0.001(2)
C22 0.067(4) 0.047(3) 0.064(4) -0.018(3) -0.043(3) 0.005(3)
C23 0.029(2) 0.030(2) 0.034(2) -0.0168(18) 0.0039(17) -0.0082(17)
C24 0.046(3) 0.039(3) 0.038(3) -0.018(2) 0.011(2) -0.015(2)
N4 0.0186(16) 0.0305(18) 0.0302(18) -0.0166(15) -0.0011(13) -0.0006(13)
C25 0.037(3) 0.067(3) 0.038(3) -0.030(3) 0.001(2) 0.001(2)
C26 0.069(5) 0.114(6) 0.064(4) -0.032(4) 0.036(4) -0.031(4)
C27 0.017(2) 0.031(3) 0.034(3) -0.014(2) 0.003(2) -0.001(2)
C28 0.038(3) 0.044(4) 0.062(5) -0.026(3) -0.004(3) -0.012(3)
C29 0.038(3) 0.025(3) 0.039(3) -0.014(2) -0.004(2) -0.005(2)
C30 0.057(4) 0.026(3) 0.045(4) -0.012(2) -0.005(3) 0.002(3)
C31 0.027(3) 0.034(3) 0.043(3) -0.022(3) -0.009(2) 0.009(2)
C32 0.059(4) 0.042(3) 0.041(3) -0.023(3) -0.027(3) 0.026(3)
C27' 0.044(17) 0.018(13) 0.13(3) -0.018(16) -0.032(18) 0.014(13)
C28' 0.038(3) 0.044(4) 0.062(5) -0.026(3) -0.004(3) -0.012(3)
C29' 0.042(17) 0.061(19) 0.042(16) -0.011(14) -0.009(13) -0.017(14)
C30' 0.057(4) 0.026(3) 0.045(4) -0.012(2) -0.005(3) 0.002(3)
C31' 0.021(13) 0.035(15) 0.065(18) -0.010(14) -0.014(12) 0.007(11)
C32' 0.059(4) 0.042(3) 0.041(3) -0.023(3) -0.027(3) 0.026(3)
F1 0.085(2) 0.0427(17) 0.0549(19) -0.0175(15) -0.0331(18) 0.0091(16)
F2 0.086(3) 0.0302(16) 0.082(3) -0.0094(16) -0.015(2) -0.0066(16)
F3 0.059(2) 0.0442(17) 0.075(2) -0.0297(16) -0.0237(17) 0.0239(15)
C33 0.061(3) 0.031(3) 0.049(3) -0.016(2) -0.018(3) 0.008(2)
O1 0.0359(19) 0.0390(19) 0.077(3) -0.0228(19) 0.0017(18) -0.0044(15)
O2 0.064(2) 0.0403(19) 0.069(2) -0.0323(18) -0.032(2) 0.0091(17)
S1 0.0366(6) 0.0265(5) 0.0518(7) -0.0200(5) -0.0147(5) 0.0037(4)
N5 0.033(2) 0.0311(19) 0.037(2) -0.0233(16) -0.0024(16) 0.0045(15)
S2 0.0319(5) 0.0306(5) 0.0293(5) -0.0172(4) -0.0021(4) -0.0021(4)
O3 0.055(2) 0.0324(16) 0.0291(16) -0.0162(13) -0.0057(14) 0.0010(14)
O4 0.0341(18) 0.062(2) 0.058(2) -0.0315(19) 0.0020(16) -0.0133(16)
C34 0.049(3) 0.024(2) 0.032(2) -0.0145(18) -0.001(2) -0.0009(19)
F4 0.0351(15) 0.0376(15) 0.0448(16) -0.0090(12) 0.0005(12) 0.0088(12)
F5 0.093(2) 0.0301(14) 0.0554(19) -0.0252(14) -0.0181(17) 0.0087(15)
F6 0.0658(19) 0.0433(16) 0.0250(13) -0.0065(12) 0.0000(13) -0.0091(14)
F7 0.063(4) 0.086(5) 0.032(3) -0.034(3) -0.020(3) 0.014(3)
F8 0.081(4) 0.056(3) 0.046(3) -0.007(3) -0.033(3) 0.009(3)
F9 0.028(3) 0.095(5) 0.050(3) -0.030(3) -0.009(2) -0.010(3)
C35 0.048(4) 0.056(5) 0.031(3) -0.009(3) -0.016(3) -0.008(3)
O5 0.044(3) 0.074(5) 0.028(3) -0.007(3) 0.002(2) -0.016(3)
O6 0.055(4) 0.033(3) 0.040(3) -0.011(2) -0.014(3) -0.009(2)
S3 0.0283(9) 0.0422(7) 0.0249(8) -0.0027(6) -0.0079(6) -0.0088(6)
N6 0.034(3) 0.048(4) 0.019(3) -0.011(3) -0.001(2) -0.004(3)
S4 0.0310(8) 0.0300(7) 0.0265(5) -0.0095(5) -0.0017(5) -0.0076(6)
O7 0.054(4) 0.035(3) 0.044(3) -0.013(3) 0.003(3) -0.017(3)
O8 0.030(3) 0.056(4) 0.037(3) -0.020(3) 0.008(2) -0.010(3)
C36 0.049(3) 0.047(3) 0.026(3) -0.009(2) -0.003(2) -0.019(3)
F10 0.087(4) 0.061(4) 0.040(3) -0.021(3) -0.015(3) -0.033(3)
F11 0.074(4) 0.091(5) 0.022(2) -0.010(3) 0.002(2) -0.027(3)
F12 0.047(3) 0.109(6) 0.051(4) -0.023(4) -0.024(3) 0.013(4)
F7' 0.085(6) 0.056(5) 0.068(6) -0.038(5) -0.038(5) -0.005(5)
F8' 0.071(6) 0.144(11) 0.017(4) -0.019(5) -0.012(4) -0.014(7)
F9' 0.048(5) 0.076(7) 0.067(7) -0.038(5) -0.033(5) 0.017(5)
C35' 0.048(4) 0.056(5) 0.031(3) -0.009(3) -0.016(3) -0.008(3)
O5' 0.050(6) 0.076(7) 0.033(5) -0.013(5) -0.011(4) -0.013(5)
O6' 0.041(5) 0.043(5) 0.041(5) -0.004(4) -0.007(4) -0.021(4)
S3' 0.0283(9) 0.0422(7) 0.0249(8) -0.0027(6) -0.0079(6) -0.0088(6)
N6' 0.038(5) 0.033(5) 0.026(5) -0.011(4) -0.004(4) -0.005(4)
S4' 0.0310(8) 0.0300(7) 0.0265(5) -0.0095(5) -0.0017(5) -0.0076(6)
O7' 0.048(5) 0.032(5) 0.067(7) -0.022(5) -0.012(5) -0.004(4)
O8' 0.037(5) 0.073(7) 0.048(6) -0.012(5) 0.007(4) -0.020(5)
C36' 0.049(3) 0.047(3) 0.026(3) -0.009(2) -0.003(2) -0.019(3)
F10' 0.070(6) 0.067(6) 0.033(4) -0.023(4) -0.008(4) -0.002(5)
F11' 0.065(6) 0.048(5) 0.050(5) 0.009(4) -0.019(4) -0.008(4)
F12' 0.024(4) 0.083(6) 0.035(4) -0.007(4) -0.009(3) -0.009(4)
F13 0.184(6) 0.089(3) 0.090(3) 0.025(3) -0.036(4) -0.099(4)
F14 0.270(7) 0.036(2) 0.152(4) -0.045(3) -0.166(5) 0.048(3)
F15 0.150(4) 0.0274(15) 0.096(3) -0.0221(17) -0.091(3) 0.0049(19)
C37 0.137(7) 0.024(3) 0.071(4) -0.009(3) -0.061(5) -0.011(3)
O9 0.072(3) 0.051(2) 0.040(2) -0.0240(17) -0.0233(18) 0.0008(19)
O10 0.055(2) 0.089(3) 0.046(2) -0.035(2) -0.0161(18) 0.040(2)
S5 0.0475(7) 0.0332(6) 0.0310(6) -0.0183(5) -0.0131(5) 0.0048(5)
N7 0.0318(19) 0.0268(17) 0.0346(19) -0.0181(15) 0.0024(15) -0.0057(15)
S6 0.0277(5) 0.0211(5) 0.0404(6) -0.0118(4) -0.0007(4) -0.0042(4)
O11 0.0317(18) 0.044(2) 0.062(2) -0.0184(18) -0.0007(16) 0.0026(15)
O12 0.0402(18) 0.0356(17) 0.0326(16) -0.0112(14) -0.0034(14) -0.0026(14)
C38 0.046(3) 0.033(3) 0.083(4) -0.026(3) 0.005(3) -0.017(2)
F16 0.106(3) 0.053(2) 0.142(4) -0.066(3) 0.000(3) -0.024(2)
F17 0.0408(19) 0.060(2) 0.149(4) -0.038(2) 0.003(2) -0.0278(17)
F18 0.093(3) 0.0337(18) 0.106(3) -0.001(2) 0.011(2) -0.0257(18)
F19 0.072(3) 0.069(3) 0.049(2) -0.025(2) 0.017(2) -0.042(2)
F20 0.064(2) 0.053(2) 0.037(2) -0.0013(19) 0.003(2) -0.0072(19)
F21 0.047(2) 0.059(3) 0.069(3) -0.012(2) 0.025(2) -0.001(2)
C39 0.037(3) 0.054(4) 0.028(2) -0.021(3) 0.003(2) -0.014(3)
O13 0.056(3) 0.056(3) 0.053(3) -0.037(2) 0.004(2) -0.020(2)
O14 0.043(2) 0.058(3) 0.039(2) -0.020(2) -0.0017(19) -0.005(2)
S7 0.0246(9) 0.0335(6) 0.0308(6) -0.0174(5) -0.0012(6) -0.0028(7)
N8 0.036(3) 0.035(3) 0.035(3) -0.013(2) 0.002(2) -0.002(2)
S8 0.0265(8) 0.0373(9) 0.0346(6) -0.0242(6) -0.0027(6) 0.0088(6)
O15 0.025(2) 0.080(3) 0.035(2) -0.027(2) -0.0014(18) 0.004(2)
O16 0.039(3) 0.081(3) 0.050(3) -0.034(3) -0.001(2) 0.012(2)
C40 0.039(3) 0.061(3) 0.030(3) -0.014(2) 0.003(2) -0.005(3)
F22 0.058(2) 0.054(2) 0.0329(18) -0.0249(17) 0.0153(16) -0.0092(18)
F23 0.0336(19) 0.070(3) 0.049(2) -0.002(2) 0.0027(17) -0.0142(19)
F24 0.071(3) 0.052(3) 0.066(3) -0.025(2) 0.025(2) -0.021(2)
F19' 0.072(3) 0.069(3) 0.049(2) -0.025(2) 0.017(2) -0.042(2)
F20' 0.064(2) 0.053(2) 0.037(2) -0.0013(19) 0.003(2) -0.0072(19)
F21' 0.047(2) 0.059(3) 0.069(3) -0.012(2) 0.025(2) -0.001(2)
C39' 0.037(3) 0.054(4) 0.028(2) -0.021(3) 0.003(2) -0.014(3)
O13' 0.056(3) 0.056(3) 0.053(3) -0.037(2) 0.004(2) -0.020(2)
O14' 0.043(2) 0.058(3) 0.039(2) -0.020(2) -0.0017(19) -0.005(2)
S7' 0.0246(9) 0.0335(6) 0.0308(6) -0.0174(5) -0.0012(6) -0.0028(7)
N8' 0.036(3) 0.035(3) 0.035(3) -0.013(2) 0.002(2) -0.002(2)
S8' 0.0265(8) 0.0373(9) 0.0346(6) -0.0242(6) -0.0027(6) 0.0088(6)
O15' 0.025(2) 0.080(3) 0.035(2) -0.027(2) -0.0014(18) 0.004(2)
O16' 0.039(3) 0.081(3) 0.050(3) -0.034(3) -0.001(2) 0.012(2)
C40' 0.039(3) 0.061(3) 0.030(3) -0.014(2) 0.003(2) -0.005(3)
F22' 0.058(2) 0.054(2) 0.0329(18) -0.0249(17) 0.0153(16) -0.0092(18)
F23' 0.0336(19) 0.070(3) 0.049(2) -0.002(2) 0.0027(17) -0.0142(19)
F24' 0.071(3) 0.052(3) 0.066(3) -0.025(2) 0.025(2) -0.021(2)

loop_
_geom_bond_atom_site_label_1
_geom_bond_atom_site_label_2
_geom_bond_distance
_geom_bond_site_symmetry_2
_geom_bond_publ_flag
N1 C1 1.522(3) . ?
N1 C3 1.522(3) . ?
N1 C7 1.522(3) . ?
N1 C5 1.523(3) . ?
C1 C2 1.494(4) . ?
C1 H1B 0.9900 . ?
C1 H1C 0.9900 . ?
C2 H2B 0.9800 . ?
C2 H2C 0.9800 . ?
C2 H2D 0.9800 . ?
C3 C4 1.495(4) . ?
C3 H3B 0.9900 . ?
C3 H3C 0.9900 . ?
C4 H4B 0.9800 . ?
C4 H4C 0.9800 . ?
C4 H4D 0.9800 . ?
C5 C6 1.496(4) . ?
C5 H5C 0.9900 . ?
C5 H5D 0.9900 . ?
C6 H6C 0.9800 . ?
C6 H6D 0.9800 . ?
C6 H6E 0.9800 . ?
C7 C8 1.494(4) . ?
C7 H7C 0.9900 . ?
C7 H7D 0.9900 . ?
C8 H8B 0.9800 . ?
C8 H8C 0.9800 . ?
C8 H8D 0.9800 . ?
N1' C1' 1.522(3) . ?
N1' C3' 1.522(3) . ?
N1' C5' 1.523(3) . ?
N1' C7' 1.523(3) . ?
C1' C2' 1.497(4) . ?
C1' H1D 0.9900 . ?
C1' H1E 0.9900 . ?
C2' H2E 0.9800 . ?
C2' H2F 0.9800 . ?
C2' H2G 0.9800 . ?
C3' C4' 1.496(4) . ?
C3' H3D 0.9900 . ?
C3' H3E 0.9900 . ?
C4' H4E 0.9800 . ?
C4' H4F 0.9800 . ?
C4' H4G 0.9800 . ?
C5' C6' 1.497(4) . ?
C5' H5E 0.9900 . ?
C5' H5F 0.9900 . ?
C6' H6F 0.9800 . ?
C6' H6G 0.9800 . ?
C6' H6H 0.9800 . ?
C7' C8' 1.496(4) . ?
C7' H7E 0.9900 . ?
C7' H7F 0.9900 . ?
C8' H8E 0.9800 . ?
C8' H8F 0.9800 . ?
C8' H8G 0.9800 . ?
N2 C15 1.509(6) . ?
N2 C11 1.518(5) . ?
N2 C13 1.518(6) . ?
N2 C9 1.528(6) . ?
C9 C10 1.516(7) . ?
C9 H9B 0.9900 . ?
C9 H9C 0.9900 . ?
C10 H10B 0.9800 . ?
C10 H10C 0.9800 . ?
C10 H10D 0.9800 . ?
C11 C12 1.511(7) . ?
C11 H11B 0.9900 . ?
C11 H11C 0.9900 . ?
C12 H12B 0.9800 . ?
C12 H12C 0.9800 . ?
C12 H12D 0.9800 . ?
C13 C14 1.515(7) . ?
C13 H13B 0.9900 . ?
C13 H13C 0.9900 . ?
C14 H14B 0.9800 . ?
C14 H14C 0.9800 . ?
C14 H14D 0.9800 . ?
C15 C16 1.499(7) . ?
C15 H15B 0.9900 . ?
C15 H15C 0.9900 . ?
C16 H16B 0.9800 . ?
C16 H16C 0.9800 . ?
C16 H16D 0.9800 . ?
N3 C21 1.512(5) . ?
N3 C19 1.517(5) . ?
N3 C23 1.520(5) . ?
N3 C17 1.525(6) . ?
C17 C18 1.514(8) . ?
C17 H17A 0.9900 . ?
C17 H17B 0.9900 . ?
C18 H18A 0.9800 . ?
C18 H18B 0.9800 . ?
C18 H18C 0.9800 . ?
C19 C20 1.507(7) . ?
C19 H19A 0.9900 . ?
C19 H19B 0.9900 . ?
C20 H20A 0.9800 . ?
C20 H20B 0.9800 . ?
C20 H20C 0.9800 . ?
C21 C22 1.523(7) . ?
C21 H21A 0.9900 . ?
C21 H21B 0.9900 . ?
C22 H22A 0.9800 . ?
C22 H22B 0.9800 . ?
C22 H22C 0.9800 . ?
C23 C24 1.506(6) . ?
C23 H23A 0.9900 . ?
C23 H23B 0.9900 . ?
C24 H24A 0.9800 . ?
C24 H24B 0.9800 . ?
C24 H24C 0.9800 . ?
N4 C25 1.520(3) . ?
N4 C29' 1.521(3) . ?
N4 C27' 1.523(3) . ?
N4 C29 1.523(3) . ?
N4 C31' 1.524(3) . ?
N4 C31 1.525(3) . ?
N4 C27 1.526(3) . ?
C25 C26 1.495(3) . ?
C25 H25A 0.9900 . ?
C25 H25B 0.9900 . ?
C26 H26A 0.9800 . ?
C26 H26B 0.9800 . ?
C26 H26C 0.9800 . ?
C27 C28 1.497(3) . ?
C27 H27A 0.9900 . ?
C27 H27B 0.9900 . ?
C28 H28A 0.9800 . ?
C28 H28B 0.9800 . ?
C28 H28C 0.9800 . ?
C29 C30 1.497(3) . ?
C29 H29A 0.9900 . ?
C29 H29B 0.9900 . ?
C30 H30A 0.9800 . ?
C30 H30B 0.9800 . ?
C30 H30C 0.9800 . ?
C31 C32 1.500(3) . ?
C31 H31A 0.9900 . ?
C31 H31B 0.9900 . ?
C32 H32A 0.9800 . ?
C32 H32B 0.9800 . ?
C32 H32C 0.9800 . ?
C27' C28' 1.497(4) . ?
C27' H27C 0.9900 . ?
C27' H27D 0.9900 . ?
C28' H28D 0.9800 . ?
C28' H28E 0.9800 . ?
C28' H28F 0.9800 . ?
C29' C30' 1.496(4) . ?
C29' H29C 0.9900 . ?
C29' H29D 0.9900 . ?
C30' H30D 0.9800 . ?
C30' H30E 0.9800 . ?
C30' H30F 0.9800 . ?
C31' C32' 1.495(4) . ?
C31' H31C 0.9900 . ?
C31' H31D 0.9900 . ?
C32' H32D 0.9800 . ?
C32' H32E 0.9800 . ?
C32' H32F 0.9800 . ?
F1 C33 1.325(6) . ?
F2 C33 1.322(6) . ?
F3 C33 1.329(7) . ?
C33 S1 1.839(5) . ?
O1 S1 1.426(4) . ?
O2 S1 1.425(4) . ?
S1 N5 1.576(4) . ?
N5 S2 1.573(3) . ?
S2 O4 1.424(4) . ?
S2 O3 1.430(3) . ?
S2 C34 1.827(5) . ?
C34 F5 1.322(5) . ?
C34 F6 1.329(5) . ?
C34 F4 1.333(6) . ?
F7 C35 1.320(3) . ?
F8 C35 1.321(3) . ?
F9 C35 1.321(3) . ?
C35 S3 1.831(3) . ?
O5 S3 1.426(3) . ?
O6 S3 1.427(3) . ?
S3 N6 1.544(2) . ?
N6 S4 1.544(2) . ?
S4 O8 1.425(3) . ?
S4 O7 1.428(3) . ?
S4 C36 1.831(3) . ?
C36 F10 1.320(3) . ?
C36 F11 1.321(2) . ?
C36 F12 1.323(3) . ?
F7' C35' 1.321(3) . ?
F8' C35' 1.321(3) . ?
F9' C35' 1.321(3) . ?
C35' S3' 1.831(3) . ?
O5' S3' 1.426(3) . ?
O6' S3' 1.428(3) . ?
S3' N6' 1.542(2) . ?
N6' S4' 1.543(2) . ?
S4' O8' 1.427(3) . ?
S4' O7' 1.428(3) . ?
S4' C36' 1.831(3) . ?
C36' F10' 1.320(3) . ?
C36' F11' 1.322(3) . ?
C36' F12' 1.322(3) . ?
F13 C37 1.299(10) . ?
F14 C37 1.326(8) . ?
F15 C37 1.327(6) . ?
C37 S5 1.823(6) . ?
O9 S5 1.420(3) . ?
O10 S5 1.419(4) . ?
S5 N7 1.572(4) . ?
N7 S6 1.579(4) . ?
S6 O12 1.426(3) . ?
S6 O11 1.432(3) . ?
S6 C38 1.822(5) . ?
C38 F16 1.307(7) . ?
C38 F18 1.319(7) . ?
C38 F17 1.321(7) . ?
F19 C39 1.320(2) . ?
F20 C39 1.324(2) . ?
F21 C39 1.320(2) . ?
C39 S7 1.832(3) . ?
O13 S7 1.427(2) . ?
O14 S7 1.432(2) . ?
S7 N8 1.542(2) . ?
N8 S8 1.546(2) . ?
S8 O16 1.424(2) . ?
S8 O15 1.430(2) . ?
S8 C40 1.827(3) . ?
C40 F24 1.318(2) . ?
C40 F23 1.322(2) . ?
C40 F22 1.323(2) . ?
F19' C39' 1.322(3) . ?
F20' C39' 1.322(3) . ?
F21' C39' 1.321(3) . ?
C39' S7' 1.832(4) . ?
O13' S7' 1.426(3) . ?
O14' S7' 1.427(3) . ?
S7' N8' 1.541(3) . ?
N8' S8' 1.540(3) . ?
S8' O15' 1.426(3) . ?
S8' O16' 1.428(3) . ?
S8' C40' 1.831(3) . ?
C40' F22' 1.321(3) . ?
C40' F24' 1.322(3) . ?
C40' F23' 1.323(3) . ?
